data_1535735
loop_
_publ_author_name
'Iijima, K.'
'Kimura, M.'
'Marumo, F.'
'Kawamura, T.'

_publ_section_title
;
 Structure of a ferroelastic crystal Ba2 Ti Ge2 O8 and its thermal phase
 transition.
;
_journal_name_full 'Nippon Kagaku Kaishi (= J.Chem.Soc.Japan) (1947-)'
_journal_page_first 1557
_journal_page_last 1563
_journal_volume 1981
_journal_year 1981
_chemical_formula_sum 'Ba2 Ge2 O8 Ti'
_chemical_name_systematic 'Ba2 Ge2 Ti O8'
_space_group_IT_number 35
_symmetry_space_group_name_Hall 'C 2 -2'
_symmetry_space_group_name_H-M 'C m m 2'
_cell_angle_alpha 90
_cell_angle_beta 90
_cell_angle_gamma 90
_cell_formula_units_Z 4
_cell_length_a 12.31
_cell_length_b 12.292
_cell_length_c 5.366
_cell_volume 811.954
_citation_journal_id_ASTM NKAKB8
_cod_data_source_file Iijima_NKAKB8_1981_916.cif
_cod_data_source_block Ba2Ge2O8Ti1
_cod_original_cell_volume 811.9537
_cod_original_formula_sum 'Ba2 Ge2 O8 Ti1'
_cod_database_code 1535735

loop_
_symmetry_equiv_pos_as_xyz
x,y,z
-x,-y,z
-x,y,z
x,-y,z
x+1/2,y+1/2,z
-x+1/2,-y+1/2,z
-x+1/2,y+1/2,z
x+1/2,-y+1/2,z

loop_
_atom_site_label
_atom_site_type_symbol
_atom_site_fract_x
_atom_site_fract_y
_atom_site_fract_z
_atom_site_occupancy
_atom_site_U_iso_or_equiv
O2 O-2 0 0 0.3652 1 0.0
O1 O-2 0.1076 0.1922 0.3632 1 0.0
Ti1 Ti+4 0.25 0.25 0.4623 1 0.0
O5 O-2 0 0.5 0.3452 1 0.0
O4 O-2 0.3086 0.1143 0.3452 1 0.0
O3 O-2 0 0.1266 0.811 1 0.0
Ge2 Ge+4 0.3675 0 0.4858 1 0.0
Ge1 Ge+4 0 0.1305 0.4963 1 0.0
O7 O-2 0.25 0.25 0.7823 1 0.0
Ba2 Ba+2 0.17233 0 -0.0007 1 0.0
O6 O-2 0.3754 0 0.8075 1 0.0
Ba1 Ba+2 0 0.32773 0 1 0.0
